data_2234010
loop_
_publ_author_name
'Guo, Sheng-Hai'
'Wang, Ji-Liang'
'Guo, Dong-Qiang'
'Zhang, Xin-Ying'

_publ_section_title
;
 1-[5-(2-Chlorophenyl)-5-hydroxy-3-methyl-4,5-dihydro-1<i>H</i>-pyrazol-1-yl]ethanone
;
_journal_coeditor_code SU2378
_journal_issue 3
_journal_name_full 'Acta Crystallographica Section E'
_journal_page_first o839
_journal_paper_doi 10.1107/S1600536812007283
_journal_volume 68
_journal_year 2012
_chemical_formula_iupac 'C12 H13 Cl N2 O2'
_chemical_formula_moiety 'C12 H13 Cl N2 O2'
_chemical_formula_sum 'C12 H13 Cl N2 O2'
_chemical_formula_weight 252.70
_chemical_name_systematic
;
1-[5-(2-Chlorophenyl)-5-hydroxy-3-methyl-4,5-dihydro-1<i>H</i>-pyrazol-
1-yl]ethanone
;
_space_group_IT_number 14
_symmetry_cell_setting monoclinic
_symmetry_space_group_name_Hall '-P 2ybc'
_symmetry_space_group_name_H-M 'P 1 21/c 1'
_atom_sites_solution_hydrogens geom
_atom_sites_solution_primary direct
_atom_sites_solution_secondary difmap
_audit_creation_method SHELXL-97
_cell_angle_alpha 90.00
_cell_angle_beta 95.158(3)
_cell_angle_gamma 90.00
_cell_formula_units_Z 8
_cell_length_a 10.320(3)
_cell_length_b 14.916(4)
_cell_length_c 16.346(4)
_cell_measurement_reflns_used 3669
_cell_measurement_temperature 296(2)
_cell_measurement_theta_max 25.89
_cell_measurement_theta_min 2.41
_cell_volume 2506.0(12)
_computing_cell_refinement 'SAINT (Bruker, 2007)'
_computing_data_collection 'SMART (Bruker, 2007)'
_computing_data_reduction 'SAINT (Bruker, 2007)'
_computing_molecular_graphics 'SHELXTL (Sheldrick, 2008)'
_computing_publication_material 'SHELXTL (Sheldrick, 2008)'
_computing_structure_refinement 'SHELXL97 (Sheldrick, 2008)'
_computing_structure_solution 'SHELXS97 (Sheldrick, 2008)'
_diffrn_ambient_temperature 296(2)
_diffrn_measured_fraction_theta_full 0.999
_diffrn_measured_fraction_theta_max 0.999
_diffrn_measurement_device_type 'Bruker SMART CCD area-detector'
_diffrn_measurement_method 'phi and omega scans'
_diffrn_radiation_monochromator graphite
_diffrn_radiation_source 'fine-focus sealed tube'
_diffrn_radiation_type MoK\a
_diffrn_radiation_wavelength 0.71073
_diffrn_reflns_av_R_equivalents 0.0377
_diffrn_reflns_av_sigmaI/netI 0.0352
_diffrn_reflns_limit_h_max 12
_diffrn_reflns_limit_h_min -12
_diffrn_reflns_limit_k_max 18
_diffrn_reflns_limit_k_min -18
_diffrn_reflns_limit_l_max 19
_diffrn_reflns_limit_l_min -19
_diffrn_reflns_number 16979
_diffrn_reflns_theta_full 25.50
_diffrn_reflns_theta_max 25.50
_diffrn_reflns_theta_min 2.41
_diffrn_standards_decay_% 0
_diffrn_standards_interval_count 0
_diffrn_standards_interval_time 0
_diffrn_standards_number 0
_exptl_absorpt_coefficient_mu 0.296
_exptl_absorpt_correction_T_max 0.9569
_exptl_absorpt_correction_T_min 0.8932
_exptl_absorpt_correction_type multi-scan
_exptl_absorpt_process_details '(SADABS; Bruker, 2007)'
_exptl_crystal_colour colourless
_exptl_crystal_density_diffrn 1.340
_exptl_crystal_density_method 'not measured'
_exptl_crystal_description block
_exptl_crystal_F_000 1056
_exptl_crystal_size_max 0.39
_exptl_crystal_size_mid 0.25
_exptl_crystal_size_min 0.15
_refine_diff_density_max 0.386
_refine_diff_density_min -0.345
_refine_ls_extinction_method none
_refine_ls_goodness_of_fit_ref 1.019
_refine_ls_hydrogen_treatment constr
_refine_ls_matrix_type full
_refine_ls_number_parameters 313
_refine_ls_number_reflns 4663
_refine_ls_number_restraints 0
_refine_ls_restrained_S_all 1.019
_refine_ls_R_factor_all 0.0832
_refine_ls_R_factor_gt 0.0530
_refine_ls_shift/su_max 0.001
_refine_ls_shift/su_mean 0.000
_refine_ls_structure_factor_coef Fsqd
_refine_ls_weighting_details 'calc w=1/[\s^2^(Fo^2^)+(0.0804P)^2^+0.8196P] where P=(Fo^2^+2Fc^2^)/3'
_refine_ls_weighting_scheme calc
_refine_ls_wR_factor_gt 0.1345
_refine_ls_wR_factor_ref 0.1587
_reflns_number_gt 3077
_reflns_number_total 4663
_reflns_threshold_expression I>2sigma(I)
_cod_data_source_file su2378.cif
_cod_data_source_block I
_cod_original_sg_symbol_H-M 'P 21/c'
_cod_database_code 2234010
_cod_database_fobs_code 2234010

loop_
_symmetry_equiv_pos_as_xyz
'x, y, z'
'-x, y+1/2, -z+1/2'
'-x, -y, -z'
'x, -y-1/2, z-1/2'

loop_
_atom_site_type_symbol
_atom_site_label
_atom_site_fract_x
_atom_site_fract_y
_atom_site_fract_z
_atom_site_U_iso_or_equiv
_atom_site_adp_type
_atom_site_calc_flag
_atom_site_refinement_flags
_atom_site_occupancy
_atom_site_symmetry_multiplicity
C C1 0.5236(3) 0.2945(2) 0.27457(16) 0.0630(8) Uani d . 1 1
C C2 0.6517(3) 0.32278(17) 0.26911(14) 0.0484(6) Uani d . 1 1
C C3 0.6858(3) 0.40628(19) 0.30087(17) 0.0643(8) Uani d . 1 1
H H3 0.7701 0.4272 0.2977 0.077 Uiso calc R 1 1
C C4 0.5966(5) 0.4597(2) 0.3375(2) 0.0904(12) Uani d . 1 1
H H4 0.6214 0.5154 0.3591 0.109 Uiso calc R 1 1
C C5 0.4714(5) 0.4294(3) 0.3415(2) 0.1025(15) Uani d . 1 1
H H5 0.4112 0.4653 0.3650 0.123 Uiso calc R 1 1
C C6 0.4349(4) 0.3468(3) 0.3110(2) 0.0891(12) Uani d . 1 1
H H6 0.3506 0.3261 0.3148 0.107 Uiso calc R 1 1
C C7 0.7497(2) 0.27082(16) 0.22292(14) 0.0427(6) Uani d . 1 1
C C8 0.7104(2) 0.26559(16) 0.12996(14) 0.0452(6) Uani d . 1 1
H H8A 0.6204 0.2833 0.1172 0.054 Uiso calc R 1 1
H H8B 0.7656 0.3035 0.0997 0.054 Uiso calc R 1 1
C C9 0.7293(2) 0.16951(17) 0.11060(15) 0.0470(6) Uani d . 1 1
C C10 0.7195(3) 0.1336(2) 0.02506(16) 0.0630(8) Uani d . 1 1
H H10A 0.7276 0.0695 0.0267 0.094 Uiso calc R 1 1
H H10B 0.7879 0.1585 -0.0040 0.094 Uiso calc R 1 1
H H10C 0.6368 0.1497 -0.0026 0.094 Uiso calc R 1 1
C C11 0.7751(3) 0.14051(18) 0.32065(16) 0.0514(6) Uani d . 1 1
C C12 0.7807(4) 0.0402(2) 0.32863(19) 0.0811(10) Uani d . 1 1
H H12A 0.8560 0.0181 0.3047 0.122 Uiso calc R 1 1
H H12B 0.7038 0.0144 0.3006 0.122 Uiso calc R 1 1
H H12C 0.7857 0.0240 0.3857 0.122 Uiso calc R 1 1
C C13 0.3110(3) 0.3263(2) -0.02266(16) 0.0621(8) Uani d . 1 1
C C14 0.1813(3) 0.34881(17) -0.01755(14) 0.0470(6) Uani d . 1 1
C C15 0.1388(3) 0.43010(17) -0.05224(17) 0.0658(8) Uani d . 1 1
H H15 0.0529 0.4476 -0.0491 0.079 Uiso calc R 1 1
C C16 0.2215(5) 0.4854(2) -0.0913(2) 0.0941(13) Uani d . 1 1
H H16 0.1904 0.5387 -0.1151 0.113 Uiso calc R 1 1
C C17 0.3479(5) 0.4620(3) -0.0950(2) 0.1070(15) Uani d . 1 1
H H17 0.4032 0.4998 -0.1207 0.128 Uiso calc R 1 1
C C18 0.3958(4) 0.3819(3) -0.0606(2) 0.0906(12) Uani d . 1 1
H H18 0.4825 0.3659 -0.0628 0.109 Uiso calc R 1 1
C C19 0.0867(2) 0.29137(16) 0.02655(14) 0.0427(6) Uani d . 1 1
C C20 0.1250(2) 0.27892(16) 0.11897(14) 0.0459(6) Uani d . 1 1
H H20A 0.2142 0.2975 0.1335 0.055 Uiso calc R 1 1
H H20B 0.0680 0.3128 0.1515 0.055 Uiso calc R 1 1
C C21 0.1094(2) 0.18061(16) 0.13134(15) 0.0457(6) Uani d . 1 1
C C22 0.1166(3) 0.13570(19) 0.21316(15) 0.0564(7) Uani d . 1 1
H H22A 0.1115 0.0719 0.2057 0.085 Uiso calc R 1 1
H H22B 0.0455 0.1555 0.2427 0.085 Uiso calc R 1 1
H H22C 0.1974 0.1508 0.2438 0.085 Uiso calc R 1 1
C C23 0.0645(2) 0.16960(16) -0.07964(15) 0.0455(6) Uani d . 1 1
C C24 0.0633(3) 0.07144(18) -0.09644(19) 0.0707(9) Uani d . 1 1
H H24A 0.0579 0.0615 -0.1547 0.106 Uiso calc R 1 1
H H24B -0.0106 0.0447 -0.0742 0.106 Uiso calc R 1 1
H H24C 0.1417 0.0449 -0.0712 0.106 Uiso calc R 1 1
Cl Cl1 0.46874(8) 0.19108(7) 0.23531(5) 0.0841(3) Uani d . 1 1
Cl Cl2 0.37469(8) 0.22580(7) 0.01857(5) 0.0865(3) Uani d . 1 1
N N1 0.7575(2) 0.17426(13) 0.24382(12) 0.0457(5) Uani d . 1 1
N N2 0.7540(2) 0.11902(14) 0.17364(13) 0.0522(5) Uani d . 1 1
N N3 0.0850(2) 0.19699(13) -0.00094(11) 0.0443(5) Uani d . 1 1
N N4 0.0897(2) 0.13575(14) 0.06455(12) 0.0508(5) Uani d . 1 1
O O1 0.87374(17) 0.30941(12) 0.23266(10) 0.0525(5) Uani d . 1 1
H H1 0.9088 0.2968 0.2782 0.079 Uiso calc R 1 1
O O2 0.7846(2) 0.19093(13) 0.37965(11) 0.0621(5) Uani d . 1 1
O O3 -0.03948(17) 0.32648(13) 0.01884(10) 0.0548(5) Uani d . 1 1
H H3A -0.0705 0.3216 -0.0289 0.082 Uiso calc R 1 1
O O4 0.04921(19) 0.22575(12) -0.13467(10) 0.0562(5) Uani d . 1 1

loop_
_atom_site_aniso_label
_atom_site_aniso_U_11
_atom_site_aniso_U_22
_atom_site_aniso_U_33
_atom_site_aniso_U_12
_atom_site_aniso_U_13
_atom_site_aniso_U_23
C1 0.0586(18) 0.090(2) 0.0407(16) 0.0137(15) 0.0055(13) 0.0096(14)
C2 0.0569(16) 0.0557(16) 0.0319(13) 0.0083(12) 0.0006(11) 0.0080(11)
C3 0.092(2) 0.0540(17) 0.0465(16) 0.0113(15) 0.0059(15) 0.0048(13)
C4 0.148(4) 0.068(2) 0.056(2) 0.040(2) 0.015(2) 0.0058(17)
C5 0.125(4) 0.124(4) 0.061(2) 0.076(3) 0.025(2) 0.014(2)
C6 0.072(2) 0.133(3) 0.064(2) 0.037(2) 0.0174(17) 0.017(2)
C7 0.0456(14) 0.0472(14) 0.0348(13) -0.0022(10) 0.0012(10) 0.0062(10)
C8 0.0484(14) 0.0532(15) 0.0333(13) -0.0031(11) 0.0005(10) 0.0055(11)
C9 0.0489(15) 0.0547(15) 0.0366(13) -0.0019(11) 0.0000(11) 0.0008(11)
C10 0.077(2) 0.0695(18) 0.0415(15) 0.0044(15) -0.0013(14) -0.0070(13)
C11 0.0562(16) 0.0556(16) 0.0412(15) -0.0062(12) -0.0019(12) 0.0097(12)
C12 0.123(3) 0.0602(19) 0.0563(18) -0.0050(18) -0.0099(19) 0.0154(15)
C13 0.0633(19) 0.084(2) 0.0388(15) -0.0168(15) 0.0021(13) -0.0014(14)
C14 0.0620(17) 0.0494(15) 0.0295(12) -0.0092(12) 0.0039(11) -0.0054(10)
C15 0.103(2) 0.0453(16) 0.0503(17) -0.0065(15) 0.0106(16) -0.0037(13)
C16 0.161(4) 0.057(2) 0.067(2) -0.032(2) 0.019(2) 0.0005(16)
C17 0.145(4) 0.108(3) 0.072(2) -0.068(3) 0.029(3) 0.000(2)
C18 0.080(2) 0.133(3) 0.061(2) -0.039(2) 0.0171(18) -0.007(2)
C19 0.0475(14) 0.0461(13) 0.0340(13) 0.0015(10) 0.0010(10) -0.0024(10)
C20 0.0494(15) 0.0553(15) 0.0323(13) -0.0012(11) 0.0003(11) -0.0026(11)
C21 0.0447(14) 0.0539(15) 0.0383(14) 0.0022(11) 0.0022(11) 0.0031(11)
C22 0.0665(18) 0.0631(17) 0.0398(14) 0.0044(14) 0.0052(12) 0.0092(12)
C23 0.0493(15) 0.0513(14) 0.0355(13) 0.0007(11) 0.0009(11) -0.0032(11)
C24 0.109(3) 0.0518(17) 0.0513(17) 0.0034(16) 0.0051(16) -0.0105(13)
Cl1 0.0578(5) 0.1235(8) 0.0712(6) -0.0265(4) 0.0062(4) -0.0022(5)
Cl2 0.0548(5) 0.1328(8) 0.0718(6) 0.0203(5) 0.0049(4) 0.0159(5)
N1 0.0562(13) 0.0474(12) 0.0329(11) -0.0004(9) -0.0002(9) 0.0033(9)
N2 0.0632(14) 0.0517(13) 0.0409(12) -0.0004(10) 0.0007(10) -0.0042(10)
N3 0.0593(13) 0.0433(11) 0.0297(10) -0.0032(9) 0.0010(9) 0.0015(8)
N4 0.0657(14) 0.0487(12) 0.0375(12) -0.0013(10) 0.0016(10) 0.0055(10)
O1 0.0500(11) 0.0672(12) 0.0394(10) -0.0108(8) -0.0015(8) 0.0060(8)
O2 0.0814(14) 0.0671(12) 0.0357(10) -0.0027(10) -0.0057(9) 0.0036(9)
O3 0.0541(11) 0.0728(12) 0.0372(10) 0.0132(9) 0.0018(8) -0.0012(9)
O4 0.0762(13) 0.0562(11) 0.0345(10) -0.0032(9) -0.0052(9) 0.0011(8)

loop_
_atom_type_symbol
_atom_type_description
_atom_type_scat_dispersion_real
_atom_type_scat_dispersion_imag
_atom_type_scat_source
C C 0.0033 0.0016 'International Tables Vol C Tables 4.2.6.8 and 6.1.1.4'
H H 0.0000 0.0000 'International Tables Vol C Tables 4.2.6.8 and 6.1.1.4'
N N 0.0061 0.0033 'International Tables Vol C Tables 4.2.6.8 and 6.1.1.4'
O O 0.0106 0.0060 'International Tables Vol C Tables 4.2.6.8 and 6.1.1.4'
Cl Cl 0.1484 0.1585 'International Tables Vol C Tables 4.2.6.8 and 6.1.1.4'

loop_
_geom_angle_atom_site_label_1
_geom_angle_atom_site_label_2
_geom_angle_atom_site_label_3
_geom_angle
C6 C1 C2 121.7(3)
C6 C1 Cl1 116.9(3)
C2 C1 Cl1 121.3(2)
C3 C2 C1 117.2(3)
C3 C2 C7 119.0(2)
C1 C2 C7 123.4(2)
C2 C3 C4 121.4(3)
C2 C3 H3 119.3
C4 C3 H3 119.3
C5 C4 C3 119.5(4)
C5 C4 H4 120.3
C3 C4 H4 120.3
C6 C5 C4 120.5(3)
C6 C5 H5 119.7
C4 C5 H5 119.7
C5 C6 C1 119.6(4)
C5 C6 H6 120.2
C1 C6 H6 120.2
O1 C7 N1 110.09(19)
O1 C7 C2 112.0(2)
N1 C7 C2 113.86(19)
O1 C7 C8 106.87(19)
N1 C7 C8 100.51(18)
C2 C7 C8 112.74(19)
C9 C8 C7 103.38(19)
C9 C8 H8A 111.1
C7 C8 H8A 111.1
C9 C8 H8B 111.1
C7 C8 H8B 111.1
H8A C8 H8B 109.1
N2 C9 C8 114.6(2)
N2 C9 C10 122.3(2)
C8 C9 C10 123.2(2)
C9 C10 H10A 109.5
C9 C10 H10B 109.5
H10A C10 H10B 109.5
C9 C10 H10C 109.5
H10A C10 H10C 109.5
H10B C10 H10C 109.5
O2 C11 N1 120.0(2)
O2 C11 C12 123.1(2)
N1 C11 C12 116.9(2)
C11 C12 H12A 109.5
C11 C12 H12B 109.5
H12A C12 H12B 109.5
C11 C12 H12C 109.5
H12A C12 H12C 109.5
H12B C12 H12C 109.5
C14 C13 C18 122.1(3)
C14 C13 Cl2 121.0(2)
C18 C13 Cl2 116.9(3)
C13 C14 C15 117.1(3)
C13 C14 C19 123.6(2)
C15 C14 C19 119.3(3)
C16 C15 C14 121.5(4)
C16 C15 H15 119.3
C14 C15 H15 119.3
C17 C16 C15 120.2(4)
C17 C16 H16 119.9
C15 C16 H16 119.9
C16 C17 C18 120.7(3)
C16 C17 H17 119.6
C18 C17 H17 119.6
C13 C18 C17 118.5(4)
C13 C18 H18 120.8
C17 C18 H18 120.8
O3 C19 N3 110.10(19)
O3 C19 C14 112.1(2)
N3 C19 C14 112.44(19)
O3 C19 C20 106.78(19)
N3 C19 C20 100.30(18)
C14 C19 C20 114.4(2)
C21 C20 C19 103.33(19)
C21 C20 H20A 111.1
C19 C20 H20A 111.1
C21 C20 H20B 111.1
C19 C20 H20B 111.1
H20A C20 H20B 109.1
N4 C21 C20 114.1(2)
N4 C21 C22 121.4(2)
C20 C21 C22 124.5(2)
C21 C22 H22A 109.5
C21 C22 H22B 109.5
H22A C22 H22B 109.5
C21 C22 H22C 109.5
H22A C22 H22C 109.5
H22B C22 H22C 109.5
O4 C23 N3 119.4(2)
O4 C23 C24 122.5(2)
N3 C23 C24 118.2(2)
C23 C24 H24A 109.5
C23 C24 H24B 109.5
H24A C24 H24B 109.5
C23 C24 H24C 109.5
H24A C24 H24C 109.5
H24B C24 H24C 109.5
C11 N1 N2 122.0(2)
C11 N1 C7 125.3(2)
N2 N1 C7 112.58(18)
C9 N2 N1 107.4(2)
C23 N3 N4 121.4(2)
C23 N3 C19 125.1(2)
N4 N3 C19 112.90(18)
C21 N4 N3 107.6(2)
C7 O1 H1 109.5
C19 O3 H3A 109.5

loop_
_geom_bond_atom_site_label_1
_geom_bond_atom_site_label_2
_geom_bond_distance
C1 C6 1.378(4)
C1 C2 1.398(4)
C1 Cl1 1.746(3)
C2 C3 1.383(4)
C2 C7 1.527(3)
C3 C4 1.393(5)
C3 H3 0.9300
C4 C5 1.375(6)
C4 H4 0.9300
C5 C6 1.369(6)
C5 H5 0.9300
C6 H6 0.9300
C7 O1 1.400(3)
C7 N1 1.481(3)
C7 C8 1.539(3)
C8 C9 1.484(4)
C8 H8A 0.9700
C8 H8B 0.9700
C9 N2 1.283(3)
C9 C10 1.492(3)
C10 H10A 0.9600
C10 H10B 0.9600
C10 H10C 0.9600
C11 O2 1.220(3)
C11 N1 1.350(3)
C11 C12 1.503(4)
C12 H12A 0.9600
C12 H12B 0.9600
C12 H12C 0.9600
C13 C14 1.389(4)
C13 C18 1.391(4)
C13 Cl2 1.748(3)
C14 C15 1.393(4)
C14 C19 1.527(3)
C15 C16 1.383(5)
C15 H15 0.9300
C16 C17 1.357(6)
C16 H16 0.9300
C17 C18 1.391(6)
C17 H17 0.9300
C18 H18 0.9300
C19 O3 1.399(3)
C19 N3 1.477(3)
C19 C20 1.538(3)
C20 C21 1.491(3)
C20 H20A 0.9700
C20 H20B 0.9700
C21 N4 1.281(3)
C21 C22 1.492(3)
C22 H22A 0.9600
C22 H22B 0.9600
C22 H22C 0.9600
C23 O4 1.229(3)
C23 N3 1.348(3)
C23 C24 1.490(4)
C24 H24A 0.9600
C24 H24B 0.9600
C24 H24C 0.9600
N1 N2 1.410(3)
N3 N4 1.405(3)
O1 H1 0.8200
O3 H3A 0.8200

loop_
_geom_hbond_atom_site_label_D
_geom_hbond_atom_site_label_H
_geom_hbond_atom_site_label_A
_geom_hbond_site_symmetry_A
_geom_hbond_distance_DH
_geom_hbond_distance_HA
_geom_hbond_distance_DA
_geom_hbond_angle_DHA
O1 --H1 ..O4 4_666 0.82 1.97 2.748(3) 159
O3 --H3A ..O2 4_465 0.82 2.03 2.792(3) 155
C8 --H8B ..O3 1_655 0.97 2.53 3.410(3) 151
C20 --H20B ..O1 1_455 0.97 2.50 3.354(3) 147

loop_
_geom_torsion_atom_site_label_1
_geom_torsion_atom_site_label_2
_geom_torsion_atom_site_label_3
_geom_torsion_atom_site_label_4
_geom_torsion
C6 C1 C2 C3 -0.8(4)
Cl1 C1 C2 C3 179.10(19)
C6 C1 C2 C7 -174.6(2)
Cl1 C1 C2 C7 5.4(3)
C1 C2 C3 C4 0.6(4)
C7 C2 C3 C4 174.6(2)
C2 C3 C4 C5 -0.7(5)
C3 C4 C5 C6 1.1(5)
C4 C5 C6 C1 -1.4(5)
C2 C1 C6 C5 1.2(5)
Cl1 C1 C6 C5 -178.7(3)
C3 C2 C7 O1 11.4(3)
C1 C2 C7 O1 -175.0(2)
C3 C2 C7 N1 137.2(2)
C1 C2 C7 N1 -49.2(3)
C3 C2 C7 C8 -109.1(2)
C1 C2 C7 C8 64.5(3)
O1 C7 C8 C9 103.5(2)
N1 C7 C8 C9 -11.4(2)
C2 C7 C8 C9 -133.0(2)
C7 C8 C9 N2 8.5(3)
C7 C8 C9 C10 -172.0(2)
C18 C13 C14 C15 0.0(4)
Cl2 C13 C14 C15 -179.9(2)
C18 C13 C14 C19 -177.4(3)
Cl2 C13 C14 C19 2.7(3)
C13 C14 C15 C16 1.0(4)
C19 C14 C15 C16 178.6(3)
C14 C15 C16 C17 -1.4(5)
C15 C16 C17 C18 0.8(6)
C14 C13 C18 C17 -0.7(5)
Cl2 C13 C18 C17 179.2(3)
C16 C17 C18 C13 0.3(6)
C13 C14 C19 O3 -176.7(2)
C15 C14 C19 O3 5.9(3)
C13 C14 C19 N3 -52.0(3)
C15 C14 C19 N3 130.6(2)
C13 C14 C19 C20 61.5(3)
C15 C14 C19 C20 -115.9(3)
O3 C19 C20 C21 102.6(2)
N3 C19 C20 C21 -12.3(2)
C14 C19 C20 C21 -132.8(2)
C19 C20 C21 N4 9.7(3)
C19 C20 C21 C22 -170.9(2)
O2 C11 N1 N2 176.0(2)
C12 C11 N1 N2 -4.6(4)
O2 C11 N1 C7 0.7(4)
C12 C11 N1 C7 -179.8(3)
O1 C7 N1 C11 75.2(3)
C2 C7 N1 C11 -51.5(3)
C8 C7 N1 C11 -172.3(2)
O1 C7 N1 N2 -100.4(2)
C2 C7 N1 N2 132.8(2)
C8 C7 N1 N2 12.0(2)
C8 C9 N2 N1 -1.1(3)
C10 C9 N2 N1 179.5(2)
C11 N1 N2 C9 176.7(2)
C7 N1 N2 C9 -7.5(3)
O4 C23 N3 N4 173.4(2)
C24 C23 N3 N4 -7.5(4)
O4 C23 N3 C19 2.1(4)
C24 C23 N3 C19 -178.8(2)
O3 C19 N3 C23 72.1(3)
C14 C19 N3 C23 -53.7(3)
C20 C19 N3 C23 -175.6(2)
O3 C19 N3 N4 -99.7(2)
C14 C19 N3 N4 134.4(2)
C20 C19 N3 N4 12.5(3)
C20 C21 N4 N3 -1.9(3)
C22 C21 N4 N3 178.6(2)
C23 N3 N4 C21 -179.6(2)
C19 N3 N4 C21 -7.4(3)
